data_7102482
loop_
_publ_author_name
'Carlucci, Lucia'
'Ciani, Gianfranco'
'Proserpio, Davide M'

_publ_section_title
;
 A new type of entanglement involving one-dimensional ribbons of rings
 catenated to a three-dimensional network in the nanoporous structure
 of [Co(bix)2(H2O)2](SO4).7H2O [bix =
 1,4-bis(imidazol-1-ylmethyl)benzene].
;
_journal_issue 4
_journal_name_full 'Chemical communications (Cambridge, England)'
_journal_page_first 380
_journal_page_last 381
_journal_paper_doi 10.1039/b314322h
_journal_year 2004
_chemical_formula_sum 'C28 H46 Co N8 O13 S'
_chemical_formula_weight 793.72
_space_group_IT_number 15
_symmetry_cell_setting monoclinic
_symmetry_Int_Tables_number 15
_symmetry_space_group_name_Hall '-C 2yc'
_symmetry_space_group_name_H-M 'C 1 2/c 1'
_atom_sites_solution_hydrogens geom
_atom_sites_solution_primary direct
_atom_sites_solution_secondary difmap
_cell_angle_alpha 90.00
_cell_angle_beta 120.026(3)
_cell_angle_gamma 90.00
_cell_formula_units_Z 8
_cell_length_a 28.132(5)
_cell_length_b 12.615(2)
_cell_length_c 24.746(4)
_cell_measurement_reflns_used 938
_cell_measurement_temperature 293(2)
_cell_measurement_theta_max 25
_cell_measurement_theta_min 3
_cell_volume 7604(2)
_computing_molecular_graphics SCHAKAL
_computing_structure_refinement 'SHELXL-97 (Sheldrick, 1997)'
_computing_structure_solution SIR92
_diffrn_ambient_temperature 293(2)
_diffrn_detector_type CCD_plate
_diffrn_measured_fraction_theta_full 0.999
_diffrn_measured_fraction_theta_max 0.999
_diffrn_measurement_device SMART
_diffrn_measurement_method omega-scan
_diffrn_radiation_monochromator graphite
_diffrn_radiation_source 'fine-focus sealed tube'
_diffrn_radiation_type MoK\a
_diffrn_radiation_wavelength 0.71073
_diffrn_reflns_av_R_equivalents 0.0491
_diffrn_reflns_av_sigmaI/netI 0.0412
_diffrn_reflns_limit_h_max 35
_diffrn_reflns_limit_h_min -35
_diffrn_reflns_limit_k_max 16
_diffrn_reflns_limit_k_min -16
_diffrn_reflns_limit_l_max 31
_diffrn_reflns_limit_l_min -31
_diffrn_reflns_number 36237
_diffrn_reflns_theta_full 27.04
_diffrn_reflns_theta_max 27.04
_diffrn_reflns_theta_min 2.31
_diffrn_standards_decay_% 0
_exptl_absorpt_coefficient_mu 0.576
_exptl_absorpt_correction_T_max 1.000
_exptl_absorpt_correction_T_min 0.789
_exptl_absorpt_correction_type sadabs
_exptl_crystal_colour pink
_exptl_crystal_density_diffrn 1.387
_exptl_crystal_density_method 'not measured'
_exptl_crystal_description block
_exptl_crystal_F_000 3336
_exptl_crystal_size_max 0.420
_exptl_crystal_size_mid 0.300
_exptl_crystal_size_min 0.220
_refine_diff_density_max 0.992
_refine_diff_density_min -0.680
_refine_diff_density_rms 0.090
_refine_ls_extinction_method none
_refine_ls_goodness_of_fit_all 1.049
_refine_ls_hydrogen_treatment mixed
_refine_ls_matrix_type full
_refine_ls_number_parameters 480
_refine_ls_number_reflns 8330
_refine_ls_number_restraints 21
_refine_ls_restrained_S_all 1.055
_refine_ls_R_factor_all 0.1032
_refine_ls_R_factor_obs 0.0683
_refine_ls_shift/su_max 0.028
_refine_ls_shift/su_mean 0.005
_refine_ls_structure_factor_coef Fsqd
_refine_ls_weighting_details 'calc w=1/[\s^2^(Fo^2^)+(0.1097P)^2^+21.1340P] where P=(Fo^2^+2Fc^2^)/3'
_refine_ls_weighting_scheme calc
_refine_ls_wR_factor_all 0.2185
_refine_ls_wR_factor_obs 0.1893
_reflns_number_observed 5620
_reflns_number_total 8330
_reflns_observed_criterion >2sigma(I)
_cod_data_source_file b314322h.txt
_cod_data_source_block 1
_cod_depositor_comments
;
The following automatic conversions were performed:
'_symmetry_cell_setting' value 'Monoclinic' changed to 'monoclinic'
according to '/home/saulius/struct/CIF-dictionaries/cif_core.dic'
dictionary named 'cif_core.dic' version 2.4.1 from 2010-06-29.

Automatic conversion script
Id: cif_fix_enum 1527 2010-12-29 10:47:43Z saulius 
;
_cod_original_sg_symbol_H-M 'C 2/c'
_cod_database_code 7102482

loop_
_symmetry_equiv_pos_as_xyz
'x, y, z'
'-x, y, -z+1/2'
'x+1/2, y+1/2, z'
'-x+1/2, y+1/2, -z+1/2'
'-x, -y, -z'
'x, -y, z-1/2'
'-x+1/2, -y+1/2, -z'
'x+1/2, -y+1/2, z-1/2'

loop_
_atom_site_label
_atom_site_type_symbol
_atom_site_fract_x
_atom_site_fract_y
_atom_site_fract_z
_atom_site_U_iso_or_equiv
_atom_site_adp_type
_atom_site_occupancy
_atom_site_symmetry_multiplicity
_atom_site_calc_flag
_atom_site_refinement_flags
C11 C 0.07261(17) 0.1807(3) 0.3629(2) 0.0464(9) Uani 1 1 d .
H33 H 0.1053 0.1609 0.3649 0.056 Uiso 1 1 calc R
C12 C 0.06857(18) 0.2478(3) 0.4023(2) 0.0520(10) Uani 1 1 d .
H20 H 0.0973 0.2828 0.4358 0.062 Uiso 1 1 calc R
C13 C -0.01245(16) 0.1921(3) 0.33407(18) 0.0373(8) Uani 1 1 d .
H14 H -0.0503 0.1825 0.3125 0.045 Uiso 1 1 calc R
C14 C -0.0104(2) 0.3071(3) 0.4171(2) 0.0568(12) Uani 1 1 d .
H23A H 0.0062 0.2789 0.4592 0.068 Uiso 1 1 calc R
H23B H -0.0493 0.2903 0.3961 0.068 Uiso 1 1 calc R
C15 C -0.0441(3) 0.4895(5) 0.3772(2) 0.0772(16) Uani 1 1 d .
H36 H -0.0756 0.4599 0.3442 0.093 Uiso 1 1 calc R
C16 C -0.00363(19) 0.4250(3) 0.42046(19) 0.0466(10) Uani 1 1 d .
C17 C 0.0426(2) 0.4717(3) 0.4690(2) 0.0524(10) Uani 1 1 d .
H17 H 0.0704 0.4295 0.4988 0.063 Uiso 1 1 calc R
C18 C 0.0475(2) 0.5803(4) 0.4734(3) 0.0635(14) Uani 1 1 d .
H22 H 0.0788 0.6105 0.5063 0.076 Uiso 1 1 calc R
C21 C -0.0796(3) -0.1210(4) 0.1379(3) 0.0714(15) Uani 1 1 d .
H44 H -0.1097 -0.1021 0.1419 0.086 Uiso 1 1 calc R
C22 C 0.0017(3) -0.1325(4) 0.1550(3) 0.0725(16) Uani 1 1 d .
H43 H 0.0395 -0.1247 0.1724 0.087 Uiso 1 1 calc R
C23 C -0.0826(4) -0.1816(5) 0.0917(3) 0.092(2) Uani 1 1 d .
H34 H -0.1137 -0.2127 0.0590 0.110 Uiso 1 1 calc R
C24 C -0.0126(4) -0.2364(4) 0.0617(4) 0.121(3) Uani 1 1 d .
H40A H 0.0227 -0.2070 0.0716 0.145 Uiso 1 1 calc R
H40B H -0.0387 -0.2192 0.0186 0.145 Uiso 1 1 calc R
C25 C -0.0076(3) -0.3561(4) 0.0692(3) 0.0737(18) Uani 1 1 d .
C26 C 0.0381(3) -0.4007(5) 0.1171(3) 0.091(2) Uani 1 1 d .
H39 H 0.0657 -0.3574 0.1464 0.109 Uiso 1 1 calc R
C31 C 0.32665(15) 0.3983(3) 0.4785(2) 0.0441(9) Uani 1 1 d .
H30 H 0.3223 0.4503 0.5023 0.053 Uiso 1 1 calc R
C32 C 0.32122(18) 0.2536(4) 0.4322(2) 0.0527(10) Uani 1 1 d .
H32 H 0.3120 0.1845 0.4176 0.063 Uiso 1 1 calc R
C33 C 0.3525(2) 0.3192(4) 0.4200(2) 0.0587(12) Uani 1 1 d .
H29 H 0.3686 0.3041 0.3960 0.070 Uiso 1 1 calc R
C34 C 0.38162(17) 0.5098(3) 0.4455(2) 0.0537(11) Uani 1 1 d .
H19A H 0.3734 0.5662 0.4663 0.064 Uiso 1 1 calc R
H19B H 0.3656 0.5293 0.4019 0.064 Uiso 1 1 calc R
C35 C 0.44295(16) 0.5018(3) 0.4739(2) 0.0395(8) Uani 1 1 d .
C36 C 0.47668(17) 0.4681(3) 0.5348(2) 0.0446(9) Uani 1 1 d .
H18 H 0.4611 0.4459 0.5583 0.054 Uiso 1 1 calc R
C37 C 0.46695(17) 0.5332(3) 0.4390(2) 0.0419(9) Uani 1 1 d .
H16 H 0.4449 0.5551 0.3978 0.050 Uiso 1 1 calc R
C41 C 0.17325(19) 0.4521(4) 0.4644(2) 0.0556(11) Uani 1 1 d .
H25 H 0.1782 0.4594 0.5043 0.067 Uiso 1 1 calc R
C42 C 0.17910(17) 0.3940(4) 0.3876(2) 0.0501(10) Uani 1 1 d .
H27 H 0.1885 0.3530 0.3632 0.060 Uiso 1 1 calc R
C43 C 0.1413(2) 0.5155(4) 0.4153(2) 0.0672(13) Uani 1 1 d .
H35 H 0.1206 0.5731 0.4150 0.081 Uiso 1 1 calc R
C44 C 0.1180(2) 0.5217(6) 0.3030(2) 0.0770(17) Uani 1 1 d .
H37A H 0.1274 0.4796 0.2768 0.092 Uiso 1 1 calc R
H37B H 0.1307 0.5935 0.3040 0.092 Uiso 1 1 calc R
C45 C 0.0280(2) 0.4270(4) 0.2626(2) 0.0637(12) Uani 1 1 d .
H41 H 0.0468 0.3630 0.2711 0.076 Uiso 1 1 calc R
C46 C 0.0568(2) 0.5220(4) 0.2755(2) 0.0563(11) Uani 1 1 d .
C47 C 0.0282(2) 0.6157(4) 0.2630(2) 0.0600(12) Uani 1 1 d .
H42 H 0.0470 0.6797 0.2720 0.072 Uiso 1 1 calc R
N11 N 0.02171(13) 0.1455(2) 0.31926(14) 0.0355(6) Uani 1 1 d .
N12 N 0.01434(14) 0.2546(2) 0.38387(16) 0.0417(7) Uani 1 1 d .
N21 N -0.02742(18) -0.0911(3) 0.17785(19) 0.0550(10) Uani 1 1 d .
N22 N -0.0308(3) -0.1875(3) 0.1029(2) 0.0862(17) Uani 1 1 d .
N31 N 0.30506(13) 0.3036(3) 0.46918(15) 0.0428(7) Uani 1 1 d .
N32 N 0.35578(13) 0.4119(3) 0.44972(17) 0.0457(8) Uani 1 1 d .
N41 N 0.19691(13) 0.3765(3) 0.44689(16) 0.0442(8) Uani 1 1 d .
N42 N 0.14582(16) 0.4778(3) 0.36673(18) 0.0583(10) Uani 1 1 d .
O1S O 0.1560(3) 0.2746(6) 0.0993(3) 0.146(2) Uani 1 1 d .
O2S O 0.1827(3) 0.7059(7) 0.2311(5) 0.199(4) Uani 1 1 d .
O3S O 0.1337(4) 0.8975(7) 0.2176(6) 0.228(5) Uani 1 1 d .
O4S O 0.2386(4) 0.4827(8) 0.2984(5) 0.220(5) Uani 1 1 d .
O5S O 0.2419(4) 0.1372(9) 0.1072(8) 0.299(8) Uani 1 1 d .
O6S O 0.2203(9) 0.9232(13) 0.420(2) 0.30(2) Uani 0.50 1 d P
O7S O 0.3094(11) 0.9809(15) 0.3780(11) 0.222(10) Uani 0.50 1 d P
O8S O 0.2444(19) 0.966(2) 0.3788(10) 0.36(3) Uani 0.50 1 d P
O9S O 0.2244(11) 0.820(5) 0.484(2) 0.47(4) Uani 0.50 1 d P
O11 O 0.2074(4) 0.0747(6) 0.2600(4) 0.206(4) Uani 1 1 d D
O12 O 0.2223(2) 0.2578(6) 0.2707(3) 0.161(3) Uani 1 1 d D
O13 O 0.14028(19) 0.1853(6) 0.1900(2) 0.129(2) Uani 1 1 d D
O14 O 0.15771(16) 0.1822(4) 0.29326(18) 0.0831(12) Uani 1 1 d D
O111 O 0.08304(13) 0.0260(2) 0.26519(15) 0.0567(8) Uani 1 1 d .
O222 O 0.28681(12) 0.3569(3) 0.57983(14) 0.0547(8) Uani 1 1 d .
S S 0.18157(6) 0.18044(16) 0.25277(7) 0.0845(5) Uani 1 1 d D
Co1 Co 0.0000 0.02710(5) 0.2500 0.0368(2) Uani 1 2 d S
Co2 Co 0.2500 0.2500 0.5000 0.0391(2) Uani 1 2 d S

loop_
_atom_site_aniso_label
_atom_site_aniso_U_11
_atom_site_aniso_U_22
_atom_site_aniso_U_33
_atom_site_aniso_U_23
_atom_site_aniso_U_13
_atom_site_aniso_U_12
C11 0.041(2) 0.050(2) 0.056(2) -0.0087(19) 0.0296(19) -0.0057(18)
C12 0.049(2) 0.052(2) 0.058(3) -0.015(2) 0.029(2) -0.0175(19)
C13 0.0412(19) 0.0305(18) 0.047(2) -0.0061(16) 0.0274(17) -0.0049(15)
C14 0.086(3) 0.041(2) 0.080(3) -0.017(2) 0.068(3) -0.018(2)
C15 0.098(4) 0.086(4) 0.042(3) -0.005(3) 0.031(3) 0.010(3)
C16 0.073(3) 0.036(2) 0.051(2) -0.0049(18) 0.047(2) -0.0045(19)
C17 0.067(3) 0.040(2) 0.067(3) -0.005(2) 0.045(2) -0.001(2)
C18 0.092(4) 0.046(3) 0.082(3) -0.020(3) 0.066(3) -0.021(3)
C21 0.097(4) 0.052(3) 0.074(3) -0.021(3) 0.049(3) -0.011(3)
C22 0.130(5) 0.034(2) 0.102(4) -0.006(2) 0.095(4) -0.006(3)
C23 0.154(7) 0.056(3) 0.092(4) -0.026(3) 0.082(5) -0.018(4)
C24 0.280(11) 0.031(2) 0.162(7) -0.014(3) 0.193(8) -0.009(4)
C25 0.155(6) 0.037(2) 0.072(3) -0.004(2) 0.089(4) -0.003(3)
C26 0.152(6) 0.070(4) 0.067(4) -0.030(3) 0.067(4) -0.043(4)
C31 0.038(2) 0.044(2) 0.059(2) -0.0015(18) 0.0307(19) -0.0052(16)
C32 0.054(2) 0.051(2) 0.066(3) -0.011(2) 0.039(2) -0.016(2)
C33 0.062(3) 0.067(3) 0.068(3) -0.013(2) 0.049(3) -0.017(2)
C34 0.045(2) 0.046(2) 0.081(3) 0.013(2) 0.040(2) -0.0008(18)
C35 0.042(2) 0.0283(17) 0.061(2) -0.0005(16) 0.0346(19) -0.0072(15)
C36 0.053(2) 0.039(2) 0.062(2) 0.0045(18) 0.043(2) -0.0062(17)
C37 0.051(2) 0.0339(18) 0.052(2) 0.0063(16) 0.0349(19) -0.0036(16)
C41 0.060(3) 0.060(3) 0.052(2) 0.000(2) 0.033(2) 0.005(2)
C42 0.042(2) 0.064(3) 0.051(2) 0.004(2) 0.0280(19) 0.004(2)
C43 0.073(3) 0.070(3) 0.067(3) 0.011(3) 0.041(3) 0.021(3)
C44 0.056(3) 0.119(5) 0.060(3) 0.034(3) 0.033(3) 0.015(3)
C45 0.077(3) 0.049(3) 0.062(3) 0.007(2) 0.032(3) 0.014(2)
C46 0.057(3) 0.069(3) 0.046(2) 0.014(2) 0.029(2) 0.009(2)
C47 0.059(3) 0.052(3) 0.059(3) 0.007(2) 0.022(2) -0.003(2)
N11 0.0435(17) 0.0303(15) 0.0419(16) -0.0023(12) 0.0283(14) -0.0033(13)
N12 0.0528(19) 0.0341(16) 0.0510(19) -0.0104(14) 0.0357(16) -0.0089(14)
N21 0.092(3) 0.0315(17) 0.067(2) -0.0046(16) 0.059(2) 0.0002(18)
N22 0.184(6) 0.0294(19) 0.103(4) -0.015(2) 0.115(4) -0.013(3)
N31 0.0351(16) 0.0471(18) 0.0509(19) -0.0008(15) 0.0252(15) -0.0090(14)
N32 0.0392(17) 0.0480(19) 0.060(2) 0.0046(16) 0.0327(16) -0.0052(15)
N41 0.0349(16) 0.052(2) 0.0506(19) 0.0039(16) 0.0252(15) -0.0020(14)
N42 0.049(2) 0.079(3) 0.053(2) 0.015(2) 0.0296(18) 0.0094(19)
O1S 0.146(5) 0.166(6) 0.126(5) 0.033(4) 0.068(4) 0.015(5)
O2S 0.123(5) 0.205(8) 0.319(11) 0.094(8) 0.149(7) 0.051(5)
O3S 0.190(8) 0.198(8) 0.399(14) -0.089(9) 0.225(9) -0.005(6)
O4S 0.223(9) 0.233(9) 0.310(12) 0.082(9) 0.213(9) 0.046(8)
O5S 0.189(9) 0.228(11) 0.54(2) -0.102(14) 0.230(13) -0.054(8)
O6S 0.128(13) 0.070(9) 0.47(5) -0.016(17) -0.03(2) -0.008(8)
O7S 0.27(2) 0.121(13) 0.24(2) -0.025(13) 0.11(2) 0.030(15)
O8S 0.50(6) 0.18(2) 0.145(16) -0.067(16) -0.03(3) 0.19(3)
O9S 0.18(3) 0.81(11) 0.47(6) -0.26(7) 0.20(4) -0.13(5)
O11 0.245(9) 0.179(7) 0.313(11) 0.037(7) 0.229(9) 0.089(7)
O12 0.119(4) 0.246(8) 0.134(5) -0.056(5) 0.075(4) -0.098(5)
O13 0.087(3) 0.238(7) 0.069(3) -0.033(3) 0.044(2) -0.049(4)
O14 0.083(3) 0.109(3) 0.080(2) -0.016(2) 0.057(2) -0.017(2)
O111 0.0606(18) 0.0566(18) 0.073(2) 0.0176(15) 0.0486(17) 0.0186(15)
O222 0.0472(16) 0.0628(19) 0.0582(18) -0.0101(15) 0.0295(15) -0.0149(14)
S 0.0570(8) 0.1398(16) 0.0691(9) -0.0076(9) 0.0409(7) -0.0145(9)
Co1 0.0542(4) 0.0267(3) 0.0468(4) 0.000 0.0382(4) 0.000
Co2 0.0305(4) 0.0457(4) 0.0466(4) 0.0019(3) 0.0235(3) -0.0060(3)

loop_
_atom_type_symbol
_atom_type_description
_atom_type_scat_dispersion_real
_atom_type_scat_dispersion_imag
_atom_type_scat_source
C C 0.0033 0.0016 'International Tables Vol C Tables 4.2.6.8 and 6.1.1.4'
H H 0.0000 0.0000 'International Tables Vol C Tables 4.2.6.8 and 6.1.1.4'
N N 0.0061 0.0033 'International Tables Vol C Tables 4.2.6.8 and 6.1.1.4'
O O 0.0106 0.0060 'International Tables Vol C Tables 4.2.6.8 and 6.1.1.4'
S S 0.1246 0.1234 'International Tables Vol C Tables 4.2.6.8 and 6.1.1.4'
Co Co 0.3494 0.9721 'International Tables Vol C Tables 4.2.6.8 and 6.1.1.4'

loop_
_geom_angle_atom_site_label_1
_geom_angle_atom_site_label_2
_geom_angle_atom_site_label_3
_geom_angle
_geom_angle_site_symmetry_1
_geom_angle_site_symmetry_3
C12 C11 N11 110.1(4) . .
C11 C12 N12 106.6(4) . .
N11 C13 N12 111.4(3) . .
N12 C14 C16 113.2(3) . .
C16 C15 C26 119.9(6) . 2_565
C15 C16 C17 118.4(4) . .
C15 C16 C14 120.8(5) . .
C17 C16 C14 120.7(4) . .
C18 C17 C16 120.4(5) . .
C25 C18 C17 121.2(5) 2_565 .
C23 C21 N21 111.3(6) . .
N21 C22 N22 110.2(6) . .
N22 C23 C21 104.9(6) . .
N22 C24 C25 111.8(4) . .
C18 C25 C26 119.2(5) 2_545 .
C18 C25 C24 120.3(7) 2_545 .
C26 C25 C24 120.4(7) . .
C25 C26 C15 120.9(6) . 2_545
N31 C31 N32 112.2(4) . .
C33 C32 N31 109.9(4) . .
C32 C33 N32 106.4(4) . .
N32 C34 C35 113.8(3) . .
C36 C35 C37 118.7(4) . .
C36 C35 C34 122.0(3) . .
C37 C35 C34 119.2(4) . .
C37 C36 C35 121.1(3) 5_666 .
C36 C37 C35 120.2(4) 5_666 .
N41 C41 C43 109.9(4) . .
N41 C42 N42 111.7(4) . .
C41 C43 N42 106.0(4) . .
N42 C44 C46 111.1(4) . .
C45 C45 C46 120.6(3) 2 .
C47 C46 C45 118.6(5) . .
C47 C46 C44 121.0(5) . .
C45 C46 C44 120.4(5) . .
C46 C47 C47 120.8(3) . 2
C13 N11 C11 104.8(3) . .
C13 N11 Co1 125.5(3) . .
C11 N11 Co1 129.2(3) . .
C13 N12 C12 107.0(3) . .
C13 N12 C14 125.1(3) . .
C12 N12 C14 127.3(4) . .
C22 N21 C21 104.9(5) . .
C22 N21 Co1 126.2(4) . .
C21 N21 Co1 127.5(3) . .
C23 N22 C22 108.6(4) . .
C23 N22 C24 126.4(6) . .
C22 N22 C24 124.7(7) . .
C31 N31 C32 105.0(3) . .
C31 N31 Co2 125.4(3) . .
C32 N31 Co2 129.4(3) . .
C31 N32 C33 106.5(3) . .
C31 N32 C34 127.2(4) . .
C33 N32 C34 126.1(4) . .
C42 N41 C41 105.5(4) . .
C42 N41 Co2 125.1(3) . .
C41 N41 Co2 129.4(3) . .
C42 N42 C43 107.0(4) . .
C42 N42 C44 127.3(4) . .
C43 N42 C44 125.6(4) . .
O6S O8S O7S 142(2) . .
O12 S O13 114.5(4) . .
O12 S O14 111.0(3) . .
O13 S O14 110.5(3) . .
O12 S O11 108.3(5) . .
O13 S O11 104.9(5) . .
O14 S O11 107.3(3) . .
N11 Co1 N11 90.39(16) 2 .
N11 Co1 N21 88.78(13) 2 .
N11 Co1 N21 176.35(14) . .
N11 Co1 N21 176.35(14) 2 2
N11 Co1 N21 88.78(13) . 2
N21 Co1 N21 92.3(2) . 2
N11 Co1 O111 90.85(12) 2 2
N11 Co1 O111 89.68(11) . 2
N21 Co1 O111 86.78(14) . 2
N21 Co1 O111 92.70(14) 2 2
N11 Co1 O111 89.68(11) 2 .
N11 Co1 O111 90.85(12) . .
N21 Co1 O111 92.70(14) . .
N21 Co1 O111 86.78(14) 2 .
O111 Co1 O111 179.25(17) 2 .
N41 Co2 N41 180.0(2) . 7_556
N41 Co2 N31 87.28(12) . .
N41 Co2 N31 92.72(12) 7_556 .
N41 Co2 N31 92.72(12) . 7_556
N31 Co2 N31 180.00(8) . 7_556
N41 Co2 O222 92.05(13) . 7_556
N41 Co2 O222 87.95(13) 7_556 7_556
N31 Co2 O222 88.45(12) . 7_556
N31 Co2 O222 91.55(12) 7_556 7_556
N41 Co2 O222 87.95(13) . .
N41 Co2 O222 92.05(13) 7_556 .
N31 Co2 O222 91.55(12) . .
N31 Co2 O222 88.45(12) 7_556 .
O222 Co2 O222 180.000(1) 7_556 .

loop_
_geom_bond_atom_site_label_1
_geom_bond_atom_site_label_2
_geom_bond_distance
_geom_bond_site_symmetry_2
C11 C12 1.339(6) .
C11 N11 1.366(5) .
C12 N12 1.359(5) .
C13 N11 1.325(5) .
C13 N12 1.334(5) .
C14 N12 1.475(5) .
C14 C16 1.497(6) .
C15 C16 1.373(7) .
C15 C26 1.395(9) 2_565
C16 C17 1.385(6) .
C17 C18 1.375(6) .
C18 C25 1.353(8) 2_565
C21 C23 1.343(7) .
C21 N21 1.351(7) .
C22 N21 1.315(6) .
C22 N22 1.341(8) .
C23 N22 1.341(9) .
C24 N22 1.486(6) .
C24 C25 1.519(7) .
C25 C18 1.353(8) 2_545
C25 C26 1.360(10) .
C26 C15 1.395(9) 2_545
C31 N31 1.308(5) .
C31 N32 1.338(5) .
C32 C33 1.347(6) .
C32 N31 1.363(5) .
C33 N32 1.359(6) .
C34 N32 1.464(5) .
C34 C35 1.506(6) .
C35 C36 1.385(6) .
C35 C37 1.395(5) .
C36 C37 1.381(6) 5_666
C37 C36 1.381(6) 5_666
C41 N41 1.353(6) .
C41 C43 1.353(7) .
C42 N41 1.309(5) .
C42 N42 1.333(6) .
C43 N42 1.356(6) .
C44 N42 1.474(6) .
C44 C46 1.501(7) .
C45 C45 1.373(10) 2
C45 C46 1.392(7) .
C46 C47 1.375(7) .
C47 C47 1.383(10) 2
N11 Co1 2.120(3) .
N21 Co1 2.151(4) .
N31 Co2 2.149(3) .
N41 Co2 2.131(3) .
O6S O8S 1.58(5) .
O7S O8S 1.85(5) .
O11 S 1.487(6) .
O12 S 1.398(5) .
O13 S 1.400(5) .
O14 S 1.459(4) .
O111 Co1 2.172(3) .
O222 Co2 2.178(3) .
Co1 N11 2.120(3) 2
Co1 N21 2.151(4) 2
Co1 O111 2.172(3) 2
Co2 N41 2.131(3) 7_556
Co2 N31 2.149(3) 7_556
Co2 O222 2.178(3) 7_556
